data_4314202
loop_
_publ_author_name
'Lan-Chang Liang'
'Wei-Ying Lee'
'Chen-Hsiung Hung'

_publ_section_title
;
 Amido Phosphine Complexes of Zinc
;
_journal_name_full 'Inorganic Chemistry'
_journal_page_first 5471
_journal_page_last 5473
_journal_paper_doi 10.1021/ic0346228
_journal_volume 42
_journal_year 2003
_chemical_formula_sum 'C66 H68 N4 O P2 Zn'
_chemical_formula_weight 1060.55
_chemical_name_systematic
; 
 ? 
;
_space_group_IT_number 2
_symmetry_cell_setting triclinic
_symmetry_space_group_name_Hall '-P 1'
_symmetry_space_group_name_H-M 'P -1'
_atom_sites_solution_hydrogens geom
_atom_sites_solution_primary direct
_atom_sites_solution_secondary difmap
_audit_creation_method SHELXL-97
_cell_angle_alpha 74.705(4)
_cell_angle_beta 85.559(3)
_cell_angle_gamma 83.960(3)
_cell_formula_units_Z 4
_cell_length_a 12.7596(19)
_cell_length_b 12.8003(19)
_cell_length_c 17.643(3)
_cell_measurement_temperature 293(2)
_cell_volume 2760.4(7)
_computing_structure_refinement 'SHELXL-97 (Sheldrick, 1997)'
_computing_structure_solution 'SHELXS-97 (Sheldrick, 1990)'
_diffrn_ambient_temperature 293(2)
_diffrn_measured_fraction_theta_full 0.967
_diffrn_measured_fraction_theta_max 0.967
_diffrn_radiation_monochromator graphite
_diffrn_radiation_source 'fine-focus sealed tube'
_diffrn_radiation_type MoK\a
_diffrn_radiation_wavelength 0.71073
_diffrn_reflns_av_R_equivalents 0.0749
_diffrn_reflns_av_sigmaI/netI 0.3785
_diffrn_reflns_limit_h_max 16
_diffrn_reflns_limit_h_min -16
_diffrn_reflns_limit_k_max 16
_diffrn_reflns_limit_k_min -16
_diffrn_reflns_limit_l_max 17
_diffrn_reflns_limit_l_min -22
_diffrn_reflns_number 17925
_diffrn_reflns_theta_full 27.56
_diffrn_reflns_theta_max 27.56
_diffrn_reflns_theta_min 1.20
_exptl_absorpt_coefficient_mu 1.100
_exptl_crystal_density_diffrn 2.552
_exptl_crystal_density_method 'not measured'
_exptl_crystal_F_000 2240
_refine_diff_density_max 0.999
_refine_diff_density_min -0.550
_refine_diff_density_rms 0.137
_refine_ls_extinction_method none
_refine_ls_goodness_of_fit_ref 0.777
_refine_ls_hydrogen_treatment mixed
_refine_ls_matrix_type full
_refine_ls_number_parameters 630
_refine_ls_number_reflns 12342
_refine_ls_number_restraints 0
_refine_ls_restrained_S_all 0.777
_refine_ls_R_factor_all 0.1772
_refine_ls_R_factor_gt 0.0613
_refine_ls_shift/su_max 0.037
_refine_ls_shift/su_mean 0.001
_refine_ls_structure_factor_coef Fsqd
_refine_ls_weighting_details 'calc w=1/[\s^2^(Fo^2^)+(0.0608P)^2^+0.0000P] where P=(Fo^2^+2Fc^2^)/3'
_refine_ls_weighting_scheme calc
_refine_ls_wR_factor_gt 0.1356
_refine_ls_wR_factor_ref 0.2063
_reflns_number_gt 3513
_reflns_number_total 12342
_reflns_threshold_expression >2sigma(I)
_cod_data_source_file ic0346228si20030604_115000.cif
_cod_data_source_block h769m
_cod_depositor_comments
;
The following automatic conversions were performed:

'_symmetry_cell_setting' value 'Triclinic' changed to 'triclinic'
according to the built-in table from CIF Core dictionary named
'cif_core.dic' version 2.4.1 from 2010-06-29.

Automatic conversion script
Id: cif_fix_values 1646 2011-03-28 12:23:43Z adriana 
;
_cod_original_cell_volume 2760.3(7)
_cod_original_sg_symbol_H-M 'P 1'
_cod_database_code 4314202

loop_
_symmetry_equiv_pos_as_xyz
'x, y, z'
'-x, -y, -z'

loop_
_atom_site_label
_atom_site_type_symbol
_atom_site_fract_x
_atom_site_fract_y
_atom_site_fract_z
_atom_site_U_iso_or_equiv
_atom_site_adp_type
_atom_site_occupancy
_atom_site_symmetry_multiplicity
_atom_site_calc_flag
_atom_site_refinement_flags
_atom_site_disorder_assembly
_atom_site_disorder_group
Zn1 Zn 0.76358(6) 0.63218(6) 0.72007(5) 0.0267(2) Uani 1 1 d . . .
N1 N 0.7340(4) 0.7657(4) 0.6357(3) 0.0254(13) Uani 1 1 d . . .
N2 N 0.7454(4) 0.4766(4) 0.7353(3) 0.0249(13) Uani 1 1 d . . .
P1 P 0.94379(13) 0.68828(13) 0.70478(10) 0.0241(4) Uani 1 1 d . . .
P2 P 0.63733(14) 0.61438(13) 0.83285(10) 0.0257(4) Uani 1 1 d . . .
C1 C 0.6333(6) 0.8259(5) 0.6226(4) 0.0353(19) Uani 1 1 d . . .
C2 C 0.5573(5) 0.7887(5) 0.5850(4) 0.0320(18) Uani 1 1 d . . .
C3 C 0.4602(6) 0.8472(6) 0.5777(4) 0.043(2) Uani 1 1 d . . .
H3 H 0.4079 0.8243 0.5535 0.052 Uiso 1 1 calc R . .
C4 C 0.4386(6) 0.9375(6) 0.6048(5) 0.046(2) Uani 1 1 d . . .
H4 H 0.3717 0.9744 0.5992 0.055 Uiso 1 1 calc R . .
C5 C 0.5113(6) 0.9746(6) 0.6396(4) 0.044(2) Uani 1 1 d . . .
H5 H 0.4956 1.0376 0.6566 0.053 Uiso 1 1 calc R . .
C6 C 0.6083(5) 0.9194(5) 0.6496(4) 0.0340(19) Uani 1 1 d . . .
C7 C 0.5786(5) 0.6913(6) 0.5523(4) 0.0360(19) Uani 1 1 d . . .
H7 H 0.6530 0.6650 0.5599 0.043 Uiso 1 1 calc R . .
C8 C 0.5631(6) 0.7195(6) 0.4630(4) 0.057(2) Uani 1 1 d . . .
H8A H 0.4926 0.7521 0.4527 0.085 Uiso 1 1 calc R . .
H8B H 0.5742 0.6543 0.4451 0.085 Uiso 1 1 calc R . .
H8C H 0.6128 0.7696 0.4356 0.085 Uiso 1 1 calc R . .
C9 C 0.5134(5) 0.5987(5) 0.5958(4) 0.044(2) Uani 1 1 d . . .
H9A H 0.5299 0.5768 0.6502 0.066 Uiso 1 1 calc R . .
H9B H 0.5294 0.5382 0.5730 0.066 Uiso 1 1 calc R . .
H9C H 0.4397 0.6227 0.5917 0.066 Uiso 1 1 calc R . .
C10 C 0.6927(6) 0.9631(5) 0.6890(5) 0.043(2) Uani 1 1 d . . .
H10 H 0.7568 0.9130 0.6924 0.051 Uiso 1 1 calc R . .
C11 C 0.7202(6) 1.0746(6) 0.6422(5) 0.063(3) Uani 1 1 d . . .
H11A H 0.7495 1.0708 0.5911 0.095 Uiso 1 1 calc R . .
H11B H 0.7709 1.0998 0.6692 0.095 Uiso 1 1 calc R . .
H11C H 0.6576 1.1241 0.6365 0.095 Uiso 1 1 calc R . .
C12 C 0.6525(8) 0.9673(7) 0.7745(5) 0.089(4) Uani 1 1 d . . .
H12A H 0.7111 0.9729 0.8037 0.134 Uiso 1 1 calc R . .
H12B H 0.6194 0.9022 0.8000 0.134 Uiso 1 1 calc R . .
H12C H 0.6023 1.0293 0.7720 0.134 Uiso 1 1 calc R . .
C13 C 0.8214(5) 0.8046(5) 0.5857(4) 0.0220(15) Uani 1 1 d . . .
C14 C 0.8072(6) 0.8788(5) 0.5111(4) 0.0331(18) Uani 1 1 d . . .
H14 H 0.7386 0.9041 0.4969 0.040 Uiso 1 1 calc R . .
C15 C 0.8855(6) 0.9142(5) 0.4603(4) 0.0364(19) Uani 1 1 d . . .
H15 H 0.8712 0.9620 0.4117 0.044 Uiso 1 1 calc R . .
C16 C 0.9914(6) 0.8789(5) 0.4804(4) 0.0343(19) Uani 1 1 d . . .
H16 H 1.0473 0.9023 0.4450 0.041 Uiso 1 1 calc R . .
C17 C 1.0103(5) 0.8088(5) 0.5537(4) 0.0294(17) Uani 1 1 d . . .
H17 H 1.0793 0.7859 0.5680 0.035 Uiso 1 1 calc R . .
C18 C 0.9247(5) 0.7719(5) 0.6071(4) 0.0233(15) Uani 1 1 d . . .
C19 C 0.9653(5) 0.7827(5) 0.7623(4) 0.0283(17) Uani 1 1 d . . .
C20 C 0.9876(5) 0.7414(6) 0.8422(4) 0.0371(19) Uani 1 1 d . . .
H20 H 0.9879 0.6671 0.8650 0.044 Uiso 1 1 calc R . .
C21 C 1.0088(6) 0.8081(6) 0.8868(5) 0.049(2) Uani 1 1 d . . .
H21 H 1.0243 0.7788 0.9392 0.058 Uiso 1 1 calc R . .
C22 C 1.0074(7) 0.9182(7) 0.8550(5) 0.058(2) Uani 1 1 d . . .
H22 H 1.0200 0.9641 0.8857 0.069 Uiso 1 1 calc R . .
C23 C 0.9873(7) 0.9591(6) 0.7773(5) 0.066(3) Uani 1 1 d . . .
H23 H 0.9888 1.0333 0.7549 0.079 Uiso 1 1 calc R . .
C24 C 0.9646(6) 0.8932(5) 0.7310(4) 0.044(2) Uani 1 1 d . . .
H24 H 0.9490 0.9236 0.6787 0.053 Uiso 1 1 calc R . .
C25 C 1.0747(5) 0.6116(5) 0.7040(4) 0.0256(16) Uani 1 1 d . . .
C26 C 1.0835(5) 0.5096(5) 0.6891(4) 0.0305(17) Uani 1 1 d . . .
H26 H 1.0233 0.4816 0.6788 0.037 Uiso 1 1 calc R . .
C27 C 1.1807(6) 0.4483(5) 0.6892(4) 0.0370(19) Uani 1 1 d . . .
H27 H 1.1862 0.3807 0.6782 0.044 Uiso 1 1 calc R . .
C28 C 1.2656(5) 0.4898(6) 0.7055(4) 0.0346(18) Uani 1 1 d . . .
H28 H 1.3305 0.4490 0.7071 0.042 Uiso 1 1 calc R . .
C29 C 1.2602(5) 0.5900(6) 0.7200(4) 0.043(2) Uani 1 1 d . . .
H29 H 1.3211 0.6169 0.7303 0.051 Uiso 1 1 calc R . .
C30 C 1.1632(5) 0.6524(6) 0.7193(4) 0.0387(19) Uani 1 1 d . . .
H30 H 1.1591 0.7206 0.7292 0.046 Uiso 1 1 calc R . .
C31 C 0.8227(4) 0.3997(5) 0.7153(4) 0.0201(15) Uani 1 1 d . . .
C32 C 0.8845(5) 0.3295(5) 0.7741(4) 0.0272(17) Uani 1 1 d . . .
C33 C 0.9652(5) 0.2585(5) 0.7531(4) 0.0331(18) Uani 1 1 d . . .
H33 H 1.0033 0.2098 0.7923 0.040 Uiso 1 1 calc R . .
C34 C 0.9899(6) 0.2587(5) 0.6758(4) 0.0341(19) Uani 1 1 d . . .
H34 H 1.0466 0.2138 0.6626 0.041 Uiso 1 1 calc R . .
C35 C 0.9287(5) 0.3269(5) 0.6180(4) 0.0276(17) Uani 1 1 d . . .
H35 H 0.9442 0.3259 0.5658 0.033 Uiso 1 1 calc R . .
C36 C 0.8442(5) 0.3976(5) 0.6359(4) 0.0249(16) Uani 1 1 d . . .
C37 C 0.7824(5) 0.4678(5) 0.5703(4) 0.0266(16) Uani 1 1 d . . .
H37 H 0.7230 0.5048 0.5944 0.032 Uiso 1 1 calc R . .
C38 C 0.8418(5) 0.5550(5) 0.5156(4) 0.0380(19) Uani 1 1 d . . .
H38A H 0.8577 0.6062 0.5434 0.057 Uiso 1 1 calc R . .
H38B H 0.7995 0.5918 0.4722 0.057 Uiso 1 1 calc R . .
H38C H 0.9064 0.5228 0.4964 0.057 Uiso 1 1 calc R . .
C39 C 0.7347(6) 0.3996(6) 0.5242(4) 0.049(2) Uani 1 1 d . . .
H39A H 0.7879 0.3778 0.4884 0.074 Uiso 1 1 calc R . .
H39B H 0.6774 0.4421 0.4951 0.074 Uiso 1 1 calc R . .
H39C H 0.7091 0.3361 0.5602 0.074 Uiso 1 1 calc R . .
C40 C 0.8618(5) 0.3292(5) 0.8600(4) 0.0301(17) Uani 1 1 d . . .
H40 H 0.7947 0.3729 0.8637 0.036 Uiso 1 1 calc R . .
C41 C 0.9475(6) 0.3847(5) 0.8861(4) 0.045(2) Uani 1 1 d . . .
H41A H 1.0139 0.3421 0.8849 0.067 Uiso 1 1 calc R . .
H41B H 0.9299 0.3912 0.9386 0.067 Uiso 1 1 calc R . .
H41C H 0.9526 0.4557 0.8511 0.067 Uiso 1 1 calc R . .
C42 C 0.8502(6) 0.2146(5) 0.9142(4) 0.056(2) Uani 1 1 d . . .
H42A H 0.8012 0.1792 0.8931 0.084 Uiso 1 1 calc R . .
H42B H 0.8246 0.2203 0.9657 0.084 Uiso 1 1 calc R . .
H42C H 0.9176 0.1730 0.9176 0.084 Uiso 1 1 calc R . .
C43 C 0.6550(5) 0.4349(5) 0.7744(4) 0.0227(15) Uani 1 1 d . . .
C44 C 0.6206(5) 0.3338(5) 0.7705(4) 0.0315(17) Uani 1 1 d . . .
H44 H 0.6613 0.2925 0.7410 0.038 Uiso 1 1 calc R . .
C45 C 0.5292(5) 0.2962(5) 0.8090(4) 0.0333(18) Uani 1 1 d . . .
H45 H 0.5099 0.2292 0.8064 0.040 Uiso 1 1 calc R . .
C46 C 0.4661(5) 0.3563(5) 0.8512(4) 0.0325(18) Uani 1 1 d . . .
H46 H 0.4036 0.3307 0.8764 0.039 Uiso 1 1 calc R . .
C47 C 0.4951(5) 0.4547(5) 0.8563(4) 0.0276(17) Uani 1 1 d . . .
H47 H 0.4518 0.4948 0.8852 0.033 Uiso 1 1 calc R . .
C48 C 0.5858(5) 0.4943(5) 0.8198(4) 0.0221(15) Uani 1 1 d . . .
C49 C 0.5225(5) 0.7004(5) 0.8536(4) 0.0279(17) Uani 1 1 d . . .
C50 C 0.4968(6) 0.7197(5) 0.9262(4) 0.0333(18) Uani 1 1 d . . .
H50 H 0.5393 0.6846 0.9676 0.040 Uiso 1 1 calc R . .
C51 C 0.4137(6) 0.7866(6) 0.9402(5) 0.047(2) Uani 1 1 d . . .
H51 H 0.4025 0.8021 0.9890 0.056 Uiso 1 1 calc R . .
C52 C 0.3440(6) 0.8329(5) 0.8802(5) 0.040(2) Uani 1 1 d . . .
H52 H 0.2834 0.8757 0.8898 0.048 Uiso 1 1 calc R . .
C53 C 0.3662(6) 0.8142(5) 0.8065(4) 0.040(2) Uani 1 1 d . . .
H53 H 0.3211 0.8455 0.7661 0.047 Uiso 1 1 calc R . .
C54 C 0.4556(5) 0.7490(5) 0.7932(4) 0.0288(17) Uani 1 1 d . . .
H54 H 0.4710 0.7377 0.7434 0.035 Uiso 1 1 calc R . .
C55 C 0.7025(5) 0.5718(5) 0.9243(4) 0.0256(16) Uani 1 1 d . . .
C56 C 0.6955(5) 0.4725(5) 0.9779(4) 0.0244(16) Uani 1 1 d . . .
H56 H 0.6563 0.4215 0.9669 0.029 Uiso 1 1 calc R . .
C57 C 0.7461(5) 0.4476(5) 1.0477(4) 0.0303(17) Uani 1 1 d . . .
H57 H 0.7398 0.3805 1.0836 0.036 Uiso 1 1 calc R . .
C58 C 0.8052(6) 0.5206(6) 1.0646(4) 0.045(2) Uani 1 1 d . . .
H58 H 0.8395 0.5024 1.1115 0.054 Uiso 1 1 calc R . .
C59 C 0.8144(7) 0.6216(6) 1.0124(5) 0.055(2) Uani 1 1 d . . .
H59 H 0.8546 0.6713 1.0241 0.066 Uiso 1 1 calc R . .
C60 C 0.7631(5) 0.6477(6) 0.9424(4) 0.0390(19) Uani 1 1 d . . .
H60 H 0.7685 0.7155 0.9072 0.047 Uiso 1 1 calc R . .
C61 C 0.3316(13) 0.1039(12) 0.8792(10) 0.072(5) Uiso 0.60 1 d P . .
C65 C 0.2564(17) 0.0718(16) 1.0104(13) 0.097(7) Uiso 0.55 1 d P . .
C66 C 0.405(3) 0.050(3) 1.003(3) 0.129(15) Uiso 0.30 1 d P . .
C63 C 0.320(2) 0.088(2) 0.9593(17) 0.084(8) Uiso 0.40 1 d P . .
C70 C 0.2528(11) 0.1436(10) 0.8311(9) 0.066(4) Uiso 0.70 1 d P . .
C71 C 0.2170(8) 0.0865(8) 0.8792(7) 0.061(3) Uiso 0.85 1 d P . .
C74 C 0.2716(14) 0.1328(13) 0.7446(10) 0.074(5) Uiso 0.65 1 d P . .
C73 C 0.2003(19) 0.0921(18) 0.9618(16) 0.073(7) Uiso 0.40 1 d P . .
C75 C 0.310(2) 0.137(2) 0.7729(19) 0.101(10) Uiso 0.45 1 d P . .

loop_
_atom_site_aniso_label
_atom_site_aniso_U_11
_atom_site_aniso_U_22
_atom_site_aniso_U_33
_atom_site_aniso_U_23
_atom_site_aniso_U_13
_atom_site_aniso_U_12
Zn1 0.0277(5) 0.0255(4) 0.0254(5) -0.0028(4) -0.0019(4) -0.0047(4)
N1 0.018(3) 0.027(3) 0.026(3) 0.001(3) -0.001(3) -0.003(2)
N2 0.037(4) 0.021(3) 0.018(3) -0.007(3) -0.002(3) -0.001(3)
P1 0.0225(10) 0.0232(9) 0.0267(11) -0.0052(8) -0.0025(8) -0.0043(8)
P2 0.0302(11) 0.0249(10) 0.0216(10) -0.0049(8) 0.0004(8) -0.0050(8)
C1 0.051(5) 0.025(4) 0.018(4) 0.012(3) -0.002(4) 0.007(4)
C2 0.023(4) 0.040(4) 0.026(4) 0.001(4) -0.001(3) 0.003(3)
C3 0.025(5) 0.061(5) 0.036(5) 0.005(4) -0.009(4) -0.001(4)
C4 0.029(5) 0.050(5) 0.040(5) 0.010(4) 0.004(4) 0.020(4)
C5 0.045(5) 0.039(5) 0.043(5) -0.004(4) -0.003(4) 0.008(4)
C6 0.028(4) 0.034(4) 0.030(5) 0.004(4) -0.001(4) 0.005(3)
C7 0.023(4) 0.050(5) 0.030(5) 0.001(4) -0.008(3) -0.006(4)
C8 0.074(6) 0.062(5) 0.034(5) -0.009(4) 0.001(5) -0.018(5)
C9 0.021(4) 0.055(5) 0.052(5) -0.006(4) -0.005(4) -0.007(4)
C10 0.038(5) 0.021(4) 0.063(6) -0.003(4) -0.010(4) 0.010(3)
C11 0.040(5) 0.063(6) 0.082(7) -0.009(5) 0.007(5) -0.019(4)
C12 0.172(11) 0.063(6) 0.040(6) -0.012(5) 0.006(7) -0.059(7)
C13 0.013(4) 0.028(4) 0.024(4) -0.006(3) -0.006(3) 0.002(3)
C14 0.035(5) 0.032(4) 0.027(4) -0.001(3) -0.001(4) 0.000(3)
C15 0.056(6) 0.030(4) 0.020(4) -0.002(3) -0.004(4) -0.002(4)
C16 0.046(5) 0.032(4) 0.022(4) -0.004(3) 0.016(4) -0.011(4)
C17 0.031(4) 0.026(4) 0.034(5) -0.014(3) 0.005(4) -0.005(3)
C18 0.028(4) 0.021(3) 0.022(4) -0.006(3) -0.006(3) -0.004(3)
C19 0.039(4) 0.022(4) 0.023(4) -0.004(3) 0.000(3) -0.004(3)
C20 0.047(5) 0.032(4) 0.032(5) -0.005(4) -0.011(4) -0.001(4)
C21 0.058(6) 0.058(5) 0.034(5) -0.014(4) -0.013(4) -0.008(5)
C22 0.084(7) 0.053(6) 0.044(6) -0.022(5) -0.006(5) -0.021(5)
C23 0.126(9) 0.025(4) 0.051(6) -0.011(5) -0.003(6) -0.024(5)
C24 0.074(6) 0.029(4) 0.025(4) 0.003(4) -0.006(4) -0.008(4)
C25 0.033(4) 0.022(4) 0.019(4) 0.001(3) -0.006(3) 0.000(3)
C26 0.027(4) 0.029(4) 0.034(4) -0.005(3) 0.002(3) -0.009(3)
C27 0.040(5) 0.032(4) 0.034(5) -0.002(4) 0.000(4) 0.005(4)
C28 0.015(4) 0.048(5) 0.038(5) -0.009(4) -0.004(3) 0.006(3)
C29 0.003(4) 0.069(6) 0.061(6) -0.026(5) -0.004(4) -0.003(4)
C30 0.028(4) 0.041(4) 0.051(5) -0.018(4) 0.000(4) -0.008(4)
C31 0.007(3) 0.027(4) 0.029(4) -0.010(3) -0.001(3) -0.005(3)
C32 0.034(4) 0.022(4) 0.028(4) -0.009(3) -0.006(3) -0.004(3)
C33 0.040(5) 0.025(4) 0.033(5) -0.005(3) 0.001(4) -0.005(3)
C34 0.041(5) 0.022(4) 0.041(5) -0.013(4) 0.004(4) -0.003(3)
C35 0.024(4) 0.034(4) 0.030(4) -0.016(4) 0.005(3) -0.007(3)
C36 0.023(4) 0.022(4) 0.030(4) -0.005(3) -0.002(3) -0.010(3)
C37 0.016(4) 0.038(4) 0.026(4) -0.009(3) 0.003(3) -0.005(3)
C38 0.039(5) 0.037(4) 0.037(5) -0.008(4) 0.002(4) -0.002(4)
C39 0.048(5) 0.060(5) 0.044(5) -0.014(4) -0.013(4) -0.016(4)
C40 0.038(5) 0.032(4) 0.022(4) -0.009(3) -0.002(3) -0.005(3)
C41 0.065(6) 0.047(5) 0.024(4) -0.011(4) -0.005(4) -0.007(4)
C42 0.082(7) 0.046(5) 0.034(5) 0.003(4) 0.000(5) -0.013(5)
C43 0.017(4) 0.029(4) 0.017(4) 0.002(3) 0.000(3) 0.000(3)
C44 0.034(4) 0.031(4) 0.030(4) -0.008(3) -0.003(3) -0.004(3)
C45 0.029(4) 0.032(4) 0.040(5) -0.010(4) 0.003(4) -0.007(3)
C46 0.021(4) 0.040(4) 0.033(4) -0.001(4) 0.002(3) -0.010(3)
C47 0.025(4) 0.028(4) 0.027(4) -0.002(3) 0.002(3) -0.006(3)
C48 0.021(4) 0.025(3) 0.019(4) -0.001(3) -0.002(3) -0.007(3)
C49 0.033(4) 0.023(4) 0.026(4) 0.001(3) -0.002(3) -0.008(3)
C50 0.042(5) 0.026(4) 0.032(5) -0.011(4) 0.003(4) 0.000(3)
C51 0.077(7) 0.033(4) 0.030(5) -0.010(4) 0.002(5) -0.005(4)
C52 0.028(4) 0.033(4) 0.054(6) -0.010(4) 0.014(4) 0.002(3)
C53 0.043(5) 0.033(4) 0.035(5) 0.004(4) -0.003(4) -0.003(4)
C54 0.013(4) 0.032(4) 0.040(5) -0.009(4) 0.000(3) 0.003(3)
C55 0.012(3) 0.034(4) 0.030(4) -0.008(3) 0.003(3) 0.000(3)
C56 0.013(4) 0.031(4) 0.027(4) -0.007(3) 0.004(3) 0.000(3)
C57 0.029(4) 0.030(4) 0.026(4) 0.003(3) -0.004(3) -0.001(3)
C58 0.054(5) 0.054(5) 0.026(5) -0.007(4) -0.015(4) -0.003(4)
C59 0.075(7) 0.050(5) 0.045(6) -0.010(5) -0.025(5) -0.022(5)
C60 0.043(5) 0.035(4) 0.035(5) 0.001(4) -0.010(4) -0.009(4)

loop_
_atom_type_symbol
_atom_type_description
_atom_type_scat_dispersion_real
_atom_type_scat_dispersion_imag
_atom_type_scat_source
Zn Zn 0.2839 1.4301 'International Tables Vol C Tables 4.2.6.8 and 6.1.1.4'
P P 0.1023 0.0942 'International Tables Vol C Tables 4.2.6.8 and 6.1.1.4'
N N 0.0061 0.0033 'International Tables Vol C Tables 4.2.6.8 and 6.1.1.4'
C C 0.0033 0.0016 'International Tables Vol C Tables 4.2.6.8 and 6.1.1.4'
H H 0.0000 0.0000 'International Tables Vol C Tables 4.2.6.8 and 6.1.1.4'
O O 0.0106 0.0060 'International Tables Vol C Tables 4.2.6.8 and 6.1.1.4'

loop_
_geom_angle_atom_site_label_1
_geom_angle_atom_site_label_2
_geom_angle_atom_site_label_3
_geom_angle
_geom_angle_site_symmetry_1
_geom_angle_site_symmetry_3
_geom_angle_publ_flag
N1 Zn1 N2 135.1(2) . . ?
N1 Zn1 P2 113.39(15) . . ?
N2 Zn1 P2 83.15(15) . . ?
N1 Zn1 P1 84.24(15) . . ?
N2 Zn1 P1 118.21(16) . . ?
P2 Zn1 P1 129.41(7) . . ?
C13 N1 C1 118.4(5) . . ?
C13 N1 Zn1 116.1(4) . . ?
C1 N1 Zn1 125.4(4) . . ?
C43 N2 C31 115.4(5) . . ?
C43 N2 Zn1 119.3(4) . . ?
C31 N2 Zn1 125.0(4) . . ?
C18 P1 C19 104.9(3) . . ?
C18 P1 C25 107.6(3) . . ?
C19 P1 C25 101.9(3) . . ?
C18 P1 Zn1 92.7(2) . . ?
C19 P1 Zn1 114.0(2) . . ?
C25 P1 Zn1 132.4(2) . . ?
C55 P2 C48 105.9(3) . . ?
C55 P2 C49 104.1(3) . . ?
C48 P2 C49 105.2(3) . . ?
C55 P2 Zn1 111.5(2) . . ?
C48 P2 Zn1 94.7(2) . . ?
C49 P2 Zn1 132.2(2) . . ?
C6 C1 C2 119.6(7) . . ?
C6 C1 N1 120.6(7) . . ?
C2 C1 N1 119.8(6) . . ?
C3 C2 C1 117.0(7) . . ?
C3 C2 C7 120.0(7) . . ?
C1 C2 C7 123.1(6) . . ?
C4 C3 C2 121.8(8) . . ?
C5 C4 C3 121.5(7) . . ?
C4 C5 C6 119.4(7) . . ?
C5 C6 C1 120.6(8) . . ?
C5 C6 C10 119.4(7) . . ?
C1 C6 C10 120.0(6) . . ?
C2 C7 C9 112.2(6) . . ?
C2 C7 C8 112.4(6) . . ?
C9 C7 C8 110.6(6) . . ?
C11 C10 C6 112.0(6) . . ?
C11 C10 C12 109.6(6) . . ?
C6 C10 C12 110.0(6) . . ?
C18 C13 N1 121.8(6) . . ?
C18 C13 C14 116.9(6) . . ?
N1 C13 C14 121.3(6) . . ?
C15 C14 C13 124.1(7) . . ?
C14 C15 C16 119.5(7) . . ?
C17 C16 C15 119.0(6) . . ?
C16 C17 C18 120.2(6) . . ?
C13 C18 C17 120.1(6) . . ?
C13 C18 P1 117.4(5) . . ?
C17 C18 P1 122.4(5) . . ?
C24 C19 C20 117.5(7) . . ?
C24 C19 P1 123.3(6) . . ?
C20 C19 P1 119.2(5) . . ?
C21 C20 C19 121.4(7) . . ?
C20 C21 C22 120.5(8) . . ?
C23 C22 C21 118.7(8) . . ?
C22 C23 C24 121.9(7) . . ?
C19 C24 C23 120.0(7) . . ?
C30 C25 C26 119.1(6) . . ?
C30 C25 P1 121.2(5) . . ?
C26 C25 P1 119.7(5) . . ?
C25 C26 C27 121.5(7) . . ?
C28 C27 C26 117.9(7) . . ?
C27 C28 C29 122.3(7) . . ?
C28 C29 C30 120.1(7) . . ?
C25 C30 C29 119.1(7) . . ?
N2 C31 C32 120.0(6) . . ?
N2 C31 C36 120.5(6) . . ?
C32 C31 C36 119.4(6) . . ?
C33 C32 C31 119.6(6) . . ?
C33 C32 C40 120.1(6) . . ?
C31 C32 C40 120.3(6) . . ?
C34 C33 C32 121.7(7) . . ?
C33 C34 C35 118.8(7) . . ?
C34 C35 C36 122.0(7) . . ?
C35 C36 C31 118.4(6) . . ?
C35 C36 C37 118.5(6) . . ?
C31 C36 C37 123.0(6) . . ?
C36 C37 C38 114.4(5) . . ?
C36 C37 C39 111.2(5) . . ?
C38 C37 C39 110.6(6) . . ?
C32 C40 C41 109.1(5) . . ?
C32 C40 C42 113.1(6) . . ?
C41 C40 C42 111.6(6) . . ?
N2 C43 C44 123.5(6) . . ?
N2 C43 C48 121.2(6) . . ?
C44 C43 C48 115.2(6) . . ?
C45 C44 C43 121.7(6) . . ?
C44 C45 C46 120.6(6) . . ?
C45 C46 C47 120.0(6) . . ?
C48 C47 C46 121.2(6) . . ?
C47 C48 C43 121.2(6) . . ?
C47 C48 P2 124.0(5) . . ?
C43 C48 P2 114.5(4) . . ?
C50 C49 C54 117.8(6) . . ?
C50 C49 P2 123.7(6) . . ?
C54 C49 P2 118.4(5) . . ?
C51 C50 C49 123.2(7) . . ?
C50 C51 C52 119.0(7) . . ?
C53 C52 C51 119.3(7) . . ?
C54 C53 C52 120.0(7) . . ?
C53 C54 C49 120.4(7) . . ?
C56 C55 C60 118.3(6) . . ?
C56 C55 P2 124.7(5) . . ?
C60 C55 P2 116.9(5) . . ?
C55 C56 C57 120.9(7) . . ?
C58 C57 C56 120.6(6) . . ?
C57 C58 C59 120.5(7) . . ?
C58 C59 C60 119.3(8) . . ?
C59 C60 C55 120.4(7) . . ?
C70 C61 C63 123.0(19) . . ?
C70 C61 C71 43.8(8) . . ?
C63 C61 C71 88.2(16) . . ?
C70 C61 C75 41.8(11) . . ?
C63 C61 C75 165(2) . . ?
C71 C61 C75 78.2(13) . . ?
C73 C65 C63 84(3) . . ?
C73 C65 C66 128(3) . . ?
C63 C65 C66 46(2) . . ?
C63 C66 C65 37.3(17) . . ?
C65 C63 C66 97(3) . . ?
C65 C63 C61 142(3) . . ?
C66 C63 C61 119(3) . . ?
C65 C63 C73 47.3(17) . . ?
C66 C63 C73 143(3) . . ?
C61 C63 C73 95(2) . . ?
C65 C63 C71 93(2) . . ?
C66 C63 C71 156(3) . . ?
C61 C63 C71 48.6(12) . . ?
C73 C63 C71 47.1(13) . . ?
C71 C70 C75 135(2) . . ?
C71 C70 C61 76.4(12) . . ?
C75 C70 C61 91.8(18) . . ?
C71 C70 C74 125.9(14) . . ?
C75 C70 C74 27.7(16) . . ?
C61 C70 C74 116.6(14) . . ?
C70 C71 C73 127.6(16) . . ?
C70 C71 C61 59.8(10) . . ?
C73 C71 C61 91.0(14) . . ?
C70 C71 C63 96.9(13) . . ?
C73 C71 C63 48.8(13) . . ?
C61 C71 C63 43.2(9) . . ?
C75 C74 C70 50(3) . . ?
C65 C73 C71 130(2) . . ?
C65 C73 C63 49.1(17) . . ?
C71 C73 C63 84.1(18) . . ?
C74 C75 C70 102(4) . . ?
C74 C75 C61 142(4) . . ?
C70 C75 C61 46.4(14) . . ?

loop_
_geom_bond_atom_site_label_1
_geom_bond_atom_site_label_2
_geom_bond_distance
_geom_bond_site_symmetry_2
_geom_bond_publ_flag
Zn1 N1 1.971(5) . ?
Zn1 N2 1.974(5) . ?
Zn1 P2 2.4387(19) . ?
Zn1 P1 2.4545(19) . ?
N1 C13 1.415(7) . ?
N1 C1 1.429(8) . ?
N2 C43 1.380(7) . ?
N2 C31 1.410(7) . ?
P1 C18 1.792(6) . ?
P1 C19 1.823(7) . ?
P1 C25 1.847(6) . ?
P2 C55 1.800(7) . ?
P2 C48 1.808(6) . ?
P2 C49 1.812(7) . ?
C1 C6 1.399(9) . ?
C1 C2 1.404(10) . ?
C2 C3 1.375(9) . ?
C2 C7 1.499(9) . ?
C3 C4 1.359(10) . ?
C4 C5 1.341(10) . ?
C5 C6 1.358(9) . ?
C6 C10 1.550(10) . ?
C7 C9 1.522(8) . ?
C7 C8 1.544(9) . ?
C10 C11 1.510(9) . ?
C10 C12 1.568(10) . ?
C13 C18 1.390(8) . ?
C13 C14 1.418(8) . ?
C14 C15 1.322(8) . ?
C15 C16 1.422(9) . ?
C16 C17 1.388(8) . ?
C17 C18 1.421(8) . ?
C19 C24 1.375(8) . ?
C19 C20 1.410(9) . ?
C20 C21 1.363(9) . ?
C21 C22 1.371(9) . ?
C22 C23 1.366(11) . ?
C23 C24 1.383(10) . ?
C25 C30 1.366(9) . ?
C25 C26 1.389(8) . ?
C26 C27 1.396(8) . ?
C27 C28 1.338(9) . ?
C28 C29 1.366(9) . ?
C29 C30 1.399(8) . ?
C31 C32 1.411(8) . ?
C31 C36 1.413(8) . ?
C32 C33 1.395(8) . ?
C32 C40 1.520(9) . ?
C33 C34 1.374(9) . ?
C34 C35 1.386(9) . ?
C35 C36 1.405(8) . ?
C36 C37 1.487(8) . ?
C37 C38 1.499(8) . ?
C37 C39 1.536(9) . ?
C40 C41 1.525(9) . ?
C40 C42 1.539(8) . ?
C43 C44 1.430(8) . ?
C43 C48 1.439(8) . ?
C44 C45 1.369(8) . ?
C45 C46 1.369(8) . ?
C46 C47 1.376(8) . ?
C47 C48 1.359(8) . ?
C49 C50 1.377(9) . ?
C49 C54 1.389(9) . ?
C50 C51 1.341(9) . ?
C51 C52 1.403(10) . ?
C52 C53 1.385(10) . ?
C53 C54 1.383(8) . ?
C55 C56 1.376(8) . ?
C55 C60 1.416(9) . ?
C56 C57 1.382(9) . ?
C57 C58 1.363(9) . ?
C58 C59 1.386(9) . ?
C59 C60 1.388(10) . ?
C61 C70 1.336(19) . ?
C61 C63 1.37(3) . ?
C61 C71 1.502(18) . ?
C61 C75 1.84(3) . ?
C65 C73 1.12(3) . ?
C65 C63 1.15(3) . ?
C65 C66 1.89(5) . ?
C66 C63 1.36(4) . ?
C63 C73 1.51(3) . ?
C63 C71 2.00(3) . ?
C70 C71 1.070(14) . ?
C70 C75 1.23(3) . ?
C70 C74 1.57(2) . ?
C71 C73 1.47(3) . ?
C74 C75 0.74(3) . ?
